data_4066083
loop_
_publ_author_name
'Han, Fubin'
'Li, Bangyu'
'Zhang, Yong'
'Wang, Yaorong'
'Shen, Qi'

_publ_section_title
;
 Quinoline Ring C&#x2212;H Bond Activation in
 Bis(3,5-di-tert-butylsalicylidene)-8-aminoquinoline
 Bis(trimethylsilyl)amido Lanthanide Complexes
;
_journal_issue 15
_journal_name_full Organometallics
_journal_page_first 3467
_journal_paper_doi 10.1021/om100282f
_journal_volume 29
_journal_year 2010
_chemical_formula_moiety 'C52 H61 N4 O3 Y, C4 H8 O'
_chemical_formula_sum 'C56 H69 N4 O4 Y'
_chemical_formula_weight 951.06
_chemical_name_systematic
; 
 ? 
;
_space_group_IT_number 14
_symmetry_cell_setting monoclinic
_symmetry_Int_Tables_number 14
_symmetry_space_group_name_Hall '-P 2ybc'
_symmetry_space_group_name_H-M 'P 1 21/c 1'
_atom_sites_solution_hydrogens geom
_atom_sites_solution_primary direct
_atom_sites_solution_secondary difmap
_audit_creation_method SHELXL-97
_cell_angle_alpha 90.00
_cell_angle_beta 102.816(3)
_cell_angle_gamma 90.00
_cell_formula_units_Z 4
_cell_length_a 14.0285(17)
_cell_length_b 17.7408(19)
_cell_length_c 22.471(3)
_cell_measurement_reflns_used 23451
_cell_measurement_temperature 223(2)
_cell_measurement_theta_max 27.5
_cell_measurement_theta_min 3.0
_cell_volume 5453.2(11)
_computing_cell_refinement CrystalClear
_computing_data_collection CrystalClear
_computing_data_reduction CrystalStructure
_computing_structure_refinement 'SHELXL-97 (Sheldrick, 1997)'
_computing_structure_solution 'SHELXS-97 (Sheldrick, 1990)'
_diffrn_ambient_temperature 223(2)
_diffrn_detector_area_resol_mean 14.63
_diffrn_measured_fraction_theta_full 0.997
_diffrn_measured_fraction_theta_max 0.997
_diffrn_measurement_device_type 'Rigaku Saturn'
_diffrn_measurement_method \w
_diffrn_radiation_monochromator graphite
_diffrn_radiation_source 'fine-focus sealed tube'
_diffrn_radiation_type MoK\a
_diffrn_radiation_wavelength 0.71075
_diffrn_reflns_av_R_equivalents 0.0661
_diffrn_reflns_av_sigmaI/netI 0.1633
_diffrn_reflns_limit_h_max 15
_diffrn_reflns_limit_h_min -16
_diffrn_reflns_limit_k_max 18
_diffrn_reflns_limit_k_min -21
_diffrn_reflns_limit_l_max 27
_diffrn_reflns_limit_l_min -24
_diffrn_reflns_number 33401
_diffrn_reflns_theta_full 25.50
_diffrn_reflns_theta_max 25.50
_diffrn_reflns_theta_min 3.02
_exptl_absorpt_coefficient_mu 1.115
_exptl_absorpt_correction_T_max 0.654
_exptl_absorpt_correction_T_min 0.380
_exptl_absorpt_correction_type multi-scan
_exptl_absorpt_process_details 'Jacobson, R. (1998) Private communication'
_exptl_crystal_colour black
_exptl_crystal_density_diffrn 1.158
_exptl_crystal_density_method 'not measured'
_exptl_crystal_description prism
_exptl_crystal_F_000 2016
_exptl_crystal_size_max 0.80
_exptl_crystal_size_mid 0.80
_exptl_crystal_size_min 0.38
_refine_diff_density_max 1.245
_refine_diff_density_min -0.715
_refine_diff_density_rms 0.093
_refine_ls_extinction_method none
_refine_ls_goodness_of_fit_ref 1.089
_refine_ls_hydrogen_treatment constr
_refine_ls_matrix_type full
_refine_ls_number_parameters 558
_refine_ls_number_reflns 10129
_refine_ls_number_restraints 11
_refine_ls_restrained_S_all 1.091
_refine_ls_R_factor_all 0.1147
_refine_ls_R_factor_gt 0.0906
_refine_ls_shift/su_max 0.001
_refine_ls_shift/su_mean 0.000
_refine_ls_structure_factor_coef Fsqd
_refine_ls_weighting_details 'calc w=1/[\s^2^(Fo^2^)+(0.1597P)^2^+1.1822P] where P=(Fo^2^+2Fc^2^)/3'
_refine_ls_weighting_scheme calc
_refine_ls_wR_factor_gt 0.2506
_refine_ls_wR_factor_ref 0.2725
_reflns_number_gt 7525
_reflns_number_total 10129
_reflns_threshold_expression >2sigma(I)
_cod_data_source_file om100282f_si_001.cif
_cod_data_source_block complexl
_cod_original_sg_symbol_H-M 'P 21/c'
_cod_database_code 4066083

loop_
_symmetry_equiv_pos_as_xyz
'x, y, z'
'-x, y+1/2, -z+1/2'
'-x, -y, -z'
'x, -y-1/2, z-1/2'

loop_
_atom_site_label
_atom_site_type_symbol
_atom_site_fract_x
_atom_site_fract_y
_atom_site_fract_z
_atom_site_U_iso_or_equiv
_atom_site_adp_type
_atom_site_occupancy
_atom_site_symmetry_multiplicity
_atom_site_calc_flag
_atom_site_refinement_flags
_atom_site_disorder_assembly
_atom_site_disorder_group
Y1 Y 0.88308(3) 0.16447(3) 0.18068(2) 0.0454(2) Uani 1 1 d . . .
O1 O 0.7279(3) 0.2005(2) 0.15270(18) 0.0609(9) Uani 1 1 d . . .
O2 O 0.8961(3) 0.15640(19) 0.27739(16) 0.0505(8) Uani 1 1 d . . .
O3 O 0.9094(3) 0.1462(2) 0.07854(17) 0.0649(10) Uani 1 1 d . . .
O4 O 0.4425(11) 0.3786(9) 0.4199(8) 0.258(4) Uiso 1 1 d D A 1
N1 N 0.7881(3) 0.0466(2) 0.14711(18) 0.0475(9) Uani 1 1 d . . .
N2 N 0.9778(3) 0.0501(2) 0.20129(18) 0.0466(9) Uani 1 1 d . . .
N3 N 1.0501(3) 0.1887(2) 0.21910(18) 0.0485(9) Uani 1 1 d . . .
N4 N 0.9357(3) 0.2942(2) 0.15820(18) 0.0534(10) Uani 1 1 d . . .
C1 C 0.6416(4) 0.1734(3) 0.1521(3) 0.0569(14) Uani 1 1 d . . .
C2 C 0.5598(4) 0.2213(4) 0.1552(3) 0.0686(16) Uani 1 1 d . . .
C3 C 0.4681(5) 0.1877(4) 0.1507(3) 0.0786(18) Uani 1 1 d . . .
H3 H 0.4152 0.2196 0.1522 0.094 Uiso 1 1 calc R . .
C4 C 0.4494(5) 0.1115(5) 0.1442(4) 0.087(2) Uani 1 1 d . . .
C5 C 0.5282(4) 0.0641(4) 0.1448(3) 0.0795(19) Uani 1 1 d . . .
H5 H 0.5185 0.0116 0.1434 0.095 Uiso 1 1 calc R . .
C6 C 0.6234(4) 0.0935(3) 0.1475(3) 0.0611(14) Uani 1 1 d . . .
C7 C 0.6965(4) 0.0379(3) 0.1448(2) 0.0566(13) Uani 1 1 d . . .
H7 H 0.6741 -0.0122 0.1408 0.068 Uiso 1 1 calc R . .
C8 C 0.8442(4) -0.0202(3) 0.1429(2) 0.0482(11) Uani 1 1 d . . .
C9 C 0.8088(4) -0.0847(3) 0.1118(3) 0.0612(14) Uani 1 1 d . . .
H9 H 0.7450 -0.0862 0.0874 0.073 Uiso 1 1 calc R . .
C10 C 0.8710(5) -0.1495(3) 0.1172(3) 0.0698(17) Uani 1 1 d . . .
H10 H 0.8466 -0.1938 0.0964 0.084 Uiso 1 1 calc R . .
C11 C 0.9642(5) -0.1494(3) 0.1513(3) 0.0636(15) Uani 1 1 d . . .
H11 H 1.0027 -0.1932 0.1545 0.076 Uiso 1 1 calc R . .
C12 C 1.0022(4) -0.0830(3) 0.1816(2) 0.0540(12) Uani 1 1 d . . .
C13 C 1.0974(4) -0.0754(3) 0.2190(3) 0.0620(14) Uani 1 1 d . . .
H13 H 1.1400 -0.1170 0.2246 0.074 Uiso 1 1 calc R . .
C14 C 1.1283(4) -0.0088(3) 0.2471(2) 0.0557(13) Uani 1 1 d . . .
H14 H 1.1903 -0.0052 0.2735 0.067 Uiso 1 1 calc R . .
C15 C 1.0662(4) 0.0549(3) 0.2362(2) 0.0499(12) Uani 1 1 d . . .
C16 C 0.9437(4) -0.0174(3) 0.1752(2) 0.0480(11) Uani 1 1 d . . .
C17 C 0.5726(5) 0.3080(4) 0.1592(3) 0.0771(19) Uani 1 1 d . . .
C18 C 0.4797(6) 0.3467(5) 0.1701(4) 0.106(3) Uani 1 1 d . . .
H18A H 0.4935 0.3993 0.1801 0.160 Uiso 1 1 calc R . .
H18B H 0.4590 0.3220 0.2036 0.160 Uiso 1 1 calc R . .
H18C H 0.4282 0.3430 0.1335 0.160 Uiso 1 1 calc R . .
C19 C 0.6553(6) 0.3301(4) 0.2143(5) 0.112(3) Uani 1 1 d . . .
H19A H 0.7171 0.3110 0.2081 0.168 Uiso 1 1 calc R . .
H19B H 0.6420 0.3085 0.2513 0.168 Uiso 1 1 calc R . .
H19C H 0.6585 0.3845 0.2180 0.168 Uiso 1 1 calc R . .
C20 C 0.5937(6) 0.3373(4) 0.1006(5) 0.105(3) Uani 1 1 d . . .
H20A H 0.6432 0.3061 0.0889 0.158 Uiso 1 1 calc R . .
H20B H 0.6170 0.3888 0.1064 0.158 Uiso 1 1 calc R . .
H20C H 0.5344 0.3358 0.0688 0.158 Uiso 1 1 calc R . .
C21 C 0.3440(6) 0.0775(6) 0.1325(5) 0.121(3) Uani 1 1 d D . .
C22 C 0.3469(7) -0.0037(7) 0.1584(6) 0.155(3) Uani 1 1 d . . .
H22A H 0.3726 -0.0025 0.2022 0.232 Uiso 1 1 calc R . .
H22B H 0.3886 -0.0349 0.1395 0.232 Uiso 1 1 calc R . .
H22C H 0.2813 -0.0244 0.1498 0.232 Uiso 1 1 calc R . .
C23 C 0.2778(7) 0.1296(7) 0.1602(6) 0.155(3) Uani 1 1 d . . .
H23A H 0.3083 0.1396 0.2026 0.232 Uiso 1 1 calc R . .
H23B H 0.2150 0.1053 0.1578 0.232 Uiso 1 1 calc R . .
H23C H 0.2682 0.1767 0.1377 0.232 Uiso 1 1 calc R . .
C24 C 0.2977(7) 0.0783(7) 0.0628(6) 0.155(3) Uani 1 1 d D . .
H24A H 0.2330 0.0560 0.0554 0.232 Uiso 1 1 calc R . .
H24B H 0.3384 0.0494 0.0414 0.232 Uiso 1 1 calc R . .
H24C H 0.2928 0.1298 0.0480 0.232 Uiso 1 1 calc R . .
C25 C 0.9673(4) 0.1492(3) 0.3277(2) 0.0476(11) Uani 1 1 d . . .
C26 C 0.9434(4) 0.1527(3) 0.3865(2) 0.0526(12) Uani 1 1 d . . .
C27 C 1.0210(5) 0.1467(3) 0.4380(2) 0.0593(14) Uani 1 1 d . . .
H27 H 1.0055 0.1483 0.4766 0.071 Uiso 1 1 calc R . .
C28 C 1.1186(4) 0.1385(3) 0.4360(2) 0.0589(13) Uani 1 1 d . B .
C29 C 1.1382(4) 0.1342(3) 0.3785(2) 0.0509(12) Uani 1 1 d . . .
H29 H 1.2035 0.1278 0.3754 0.061 Uiso 1 1 calc R . .
C30 C 1.0660(4) 0.1387(3) 0.3248(2) 0.0503(12) Uani 1 1 d . . .
C31 C 1.0955(4) 0.1317(3) 0.2632(2) 0.0478(11) Uani 1 1 d . . .
H31 H 1.1675 0.1367 0.2701 0.057 Uiso 1 1 calc R . .
C32 C 1.0911(4) 0.2574(3) 0.2195(2) 0.0514(12) Uani 1 1 d . . .
C33 C 1.1846(4) 0.2799(4) 0.2490(3) 0.0651(15) Uani 1 1 d . . .
H33 H 1.2261 0.2452 0.2738 0.078 Uiso 1 1 calc R . .
C34 C 1.2180(5) 0.3529(4) 0.2426(3) 0.0728(17) Uani 1 1 d . . .
H34 H 1.2820 0.3654 0.2631 0.087 Uiso 1 1 calc R . .
C35 C 1.1638(5) 0.4059(4) 0.2089(3) 0.0776(18) Uani 1 1 d . . .
H35 H 1.1898 0.4542 0.2057 0.093 Uiso 1 1 calc R . .
C36 C 1.0658(5) 0.3887(3) 0.1777(3) 0.0624(15) Uani 1 1 d . . .
C37 C 1.0016(5) 0.4400(3) 0.1423(3) 0.0688(16) Uani 1 1 d . . .
H37 H 1.0227 0.4892 0.1367 0.083 Uiso 1 1 calc R . .
C38 C 0.9080(6) 0.4188(4) 0.1159(3) 0.0765(19) Uani 1 1 d . . .
H38 H 0.8647 0.4532 0.0920 0.092 Uiso 1 1 calc R . .
C39 C 0.8776(5) 0.3459(3) 0.1246(3) 0.0646(15) Uani 1 1 d . . .
H39 H 0.8131 0.3321 0.1061 0.078 Uiso 1 1 calc R . .
C40 C 1.0292(4) 0.3146(3) 0.1841(2) 0.0539(13) Uani 1 1 d . . .
C41 C 0.8367(5) 0.1636(3) 0.3918(3) 0.0607(15) Uani 1 1 d . . .
C42 C 0.8281(6) 0.1611(4) 0.4590(3) 0.082(2) Uani 1 1 d . . .
H42A H 0.8666 0.2016 0.4815 0.123 Uiso 1 1 calc R . .
H42B H 0.8522 0.1131 0.4769 0.123 Uiso 1 1 calc R . .
H42C H 0.7602 0.1671 0.4610 0.123 Uiso 1 1 calc R . .
C43 C 0.7997(5) 0.2402(4) 0.3651(3) 0.0718(16) Uani 1 1 d . . .
H43A H 0.8393 0.2799 0.3879 0.108 Uiso 1 1 calc R . .
H43B H 0.7322 0.2467 0.3677 0.108 Uiso 1 1 calc R . .
H43C H 0.8042 0.2425 0.3227 0.108 Uiso 1 1 calc R . .
C44 C 0.7729(5) 0.1000(4) 0.3594(3) 0.0806(19) Uani 1 1 d . . .
H44A H 0.7067 0.1062 0.3649 0.121 Uiso 1 1 calc R . .
H44B H 0.7986 0.0520 0.3765 0.121 Uiso 1 1 calc R . .
H44C H 0.7726 0.1012 0.3162 0.121 Uiso 1 1 calc R . .
C45 C 1.1993(5) 0.1351(4) 0.4943(3) 0.0756(18) Uani 1 1 d D . .
C46 C 1.1766(15) 0.1980(11) 0.5368(7) 0.123(3) Uani 0.50 1 d PD B 1
H46A H 1.2208 0.1937 0.5765 0.185 Uiso 0.50 1 calc PR B 1
H46B H 1.1097 0.1930 0.5413 0.185 Uiso 0.50 1 calc PR B 1
H46C H 1.1851 0.2469 0.5193 0.185 Uiso 0.50 1 calc PR B 1
C46' C 1.2698(14) 0.2011(11) 0.4932(8) 0.123(3) Uani 0.50 1 d PD B 2
H46D H 1.3255 0.1966 0.5273 0.185 Uiso 0.50 1 calc PR B 2
H46E H 1.2363 0.2483 0.4962 0.185 Uiso 0.50 1 calc PR B 2
H46F H 1.2919 0.2001 0.4553 0.185 Uiso 0.50 1 calc PR B 2
C47 C 1.2992(11) 0.1504(13) 0.4823(8) 0.123(3) Uani 0.50 1 d PD B 1
H47A H 1.3093 0.1187 0.4491 0.185 Uiso 0.50 1 calc PR B 1
H47B H 1.3489 0.1394 0.5188 0.185 Uiso 0.50 1 calc PR B 1
H47C H 1.3038 0.2030 0.4714 0.185 Uiso 0.50 1 calc PR B 1
C47' C 1.2750(13) 0.0725(11) 0.4908(8) 0.123(3) Uani 0.50 1 d PD B 2
H47D H 1.2978 0.0780 0.4533 0.185 Uiso 0.50 1 calc PR B 2
H47E H 1.2446 0.0235 0.4914 0.185 Uiso 0.50 1 calc PR B 2
H47F H 1.3299 0.0768 0.5255 0.185 Uiso 0.50 1 calc PR B 2
C48 C 1.1792(15) 0.0638(12) 0.5281(8) 0.123(3) Uani 0.50 1 d P B 1
H48A H 1.1986 0.0198 0.5081 0.185 Uiso 0.50 1 calc PR B 1
H48B H 1.1100 0.0608 0.5276 0.185 Uiso 0.50 1 calc PR B 1
H48C H 1.2162 0.0658 0.5700 0.185 Uiso 0.50 1 calc PR B 1
C48' C 1.1688(15) 0.1411(13) 0.5543(8) 0.123(3) Uani 0.50 1 d P B 2
H48D H 1.2234 0.1279 0.5873 0.185 Uiso 0.50 1 calc PR B 2
H48E H 1.1148 0.1070 0.5543 0.185 Uiso 0.50 1 calc PR B 2
H48F H 1.1484 0.1924 0.5600 0.185 Uiso 0.50 1 calc PR B 2
C49 C 1.0063(5) 0.1477(6) 0.0681(3) 0.106(3) Uani 1 1 d D . .
H49A H 1.0468 0.1091 0.0928 0.127 Uiso 1 1 calc R . .
H49B H 1.0364 0.1971 0.0793 0.127 Uiso 1 1 calc R . .
C50 C 0.9984(7) 0.1330(5) 0.0024(3) 0.099(2) Uani 1 1 d D . .
H50A H 1.0543 0.1037 -0.0042 0.119 Uiso 1 1 calc R . .
H50B H 0.9944 0.1802 -0.0207 0.119 Uiso 1 1 calc R . .
C51 C 0.9041(7) 0.0883(5) -0.0158(3) 0.101(2) Uani 1 1 d . . .
H51A H 0.8741 0.0945 -0.0592 0.121 Uiso 1 1 calc R . .
H51B H 0.9151 0.0345 -0.0067 0.121 Uiso 1 1 calc R . .
C52 C 0.8417(5) 0.1236(4) 0.0241(3) 0.0751(18) Uani 1 1 d . . .
H52A H 0.8058 0.1672 0.0037 0.090 Uiso 1 1 calc R . .
H52B H 0.7948 0.0870 0.0334 0.090 Uiso 1 1 calc R . .
C53 C 0.4523(16) 0.3189(12) 0.3803(10) 0.258(4) Uiso 1 1 d D A 1
H53A H 0.4808 0.3363 0.3467 0.310 Uiso 1 1 calc R A 1
H53B H 0.3893 0.2947 0.3636 0.310 Uiso 1 1 calc R A 1
C54 C 0.5194(15) 0.2675(12) 0.4215(10) 0.258(4) Uiso 1 1 d D A 1
H54A H 0.5597 0.2384 0.3992 0.310 Uiso 1 1 calc R A 1
H54B H 0.4834 0.2327 0.4423 0.310 Uiso 1 1 calc R A 1
C55 C 0.5793(16) 0.3207(12) 0.4649(10) 0.258(4) Uiso 1 1 d D A 1
H55A H 0.6130 0.2947 0.5021 0.310 Uiso 1 1 calc R A 1
H55B H 0.6279 0.3458 0.4465 0.310 Uiso 1 1 calc R A 1
C56 C 0.5074(15) 0.3754(13) 0.4782(10) 0.258(4) Uiso 1 1 d D A 1
H56A H 0.4748 0.3567 0.5097 0.310 Uiso 1 1 calc R A 1
H56B H 0.5372 0.4245 0.4906 0.310 Uiso 1 1 calc R A 1

loop_
_atom_site_aniso_label
_atom_site_aniso_U_11
_atom_site_aniso_U_22
_atom_site_aniso_U_33
_atom_site_aniso_U_23
_atom_site_aniso_U_13
_atom_site_aniso_U_12
Y1 0.0477(3) 0.0416(3) 0.0465(3) -0.00025(19) 0.0099(2) 0.00136(19)
O1 0.051(2) 0.053(2) 0.075(2) -0.0019(19) 0.0064(17) 0.0081(18)
O2 0.0499(19) 0.052(2) 0.051(2) -0.0025(15) 0.0144(16) -0.0009(15)
O3 0.070(2) 0.077(3) 0.050(2) -0.0067(19) 0.0183(18) -0.006(2)
N1 0.050(2) 0.043(2) 0.049(2) 0.0010(18) 0.0106(17) -0.0008(18)
N2 0.051(2) 0.044(2) 0.047(2) -0.0007(18) 0.0167(18) 0.0038(18)
N3 0.049(2) 0.049(2) 0.049(2) 0.0030(19) 0.0155(18) -0.0021(19)
N4 0.070(3) 0.046(2) 0.045(2) 0.0038(19) 0.014(2) 0.002(2)
C1 0.048(3) 0.066(4) 0.054(3) -0.004(3) 0.008(2) 0.006(3)
C2 0.059(3) 0.074(4) 0.068(4) -0.004(3) 0.006(3) 0.017(3)
C3 0.063(4) 0.084(5) 0.093(5) -0.004(4) 0.025(3) 0.010(4)
C4 0.058(4) 0.102(6) 0.108(5) 0.010(4) 0.032(3) 0.010(4)
C5 0.054(3) 0.082(5) 0.108(5) 0.010(4) 0.028(3) 0.001(3)
C6 0.049(3) 0.063(4) 0.072(4) 0.003(3) 0.016(3) 0.000(3)
C7 0.055(3) 0.051(3) 0.066(3) -0.001(2) 0.019(2) -0.001(2)
C8 0.059(3) 0.041(3) 0.048(3) -0.003(2) 0.019(2) -0.003(2)
C9 0.068(3) 0.055(3) 0.067(3) -0.002(3) 0.028(3) -0.003(3)
C10 0.092(5) 0.045(3) 0.084(4) -0.015(3) 0.045(4) -0.009(3)
C11 0.079(4) 0.049(3) 0.070(4) 0.001(3) 0.031(3) 0.005(3)
C12 0.067(3) 0.049(3) 0.052(3) 0.009(2) 0.025(2) 0.009(2)
C13 0.067(3) 0.058(3) 0.066(3) 0.011(3) 0.026(3) 0.019(3)
C14 0.060(3) 0.055(3) 0.054(3) 0.003(2) 0.017(2) 0.012(3)
C15 0.051(3) 0.056(3) 0.045(3) 0.007(2) 0.015(2) 0.012(2)
C16 0.058(3) 0.041(3) 0.050(3) -0.001(2) 0.023(2) 0.004(2)
C17 0.063(4) 0.069(4) 0.089(5) -0.017(4) -0.004(3) 0.022(3)
C18 0.073(5) 0.091(6) 0.142(8) -0.034(5) -0.004(5) 0.033(4)
C19 0.077(5) 0.093(6) 0.143(8) -0.052(5) -0.023(5) 0.021(4)
C20 0.090(6) 0.070(5) 0.142(8) 0.015(5) -0.001(5) 0.007(4)
C21 0.078(5) 0.147(9) 0.146(8) 0.038(7) 0.043(5) 0.015(5)
C22 0.080(3) 0.172(7) 0.221(8) 0.034(6) 0.052(4) -0.010(4)
C23 0.080(3) 0.172(7) 0.221(8) 0.034(6) 0.052(4) -0.010(4)
C24 0.080(3) 0.172(7) 0.221(8) 0.034(6) 0.052(4) -0.010(4)
C25 0.057(3) 0.046(3) 0.040(3) 0.007(2) 0.011(2) 0.004(2)
C26 0.071(3) 0.040(3) 0.053(3) 0.000(2) 0.027(3) 0.001(2)
C27 0.095(4) 0.044(3) 0.038(3) 0.003(2) 0.015(3) -0.004(3)
C28 0.074(4) 0.049(3) 0.050(3) 0.003(2) 0.006(3) -0.001(3)
C29 0.055(3) 0.044(3) 0.051(3) 0.005(2) 0.008(2) 0.000(2)
C30 0.062(3) 0.045(3) 0.047(3) 0.004(2) 0.019(2) 0.004(2)
C31 0.047(3) 0.053(3) 0.044(3) 0.004(2) 0.013(2) 0.002(2)
C32 0.061(3) 0.050(3) 0.047(3) 0.001(2) 0.020(2) -0.006(2)
C33 0.063(3) 0.068(4) 0.070(4) -0.007(3) 0.026(3) -0.009(3)
C34 0.078(4) 0.068(4) 0.075(4) -0.015(3) 0.024(3) -0.029(3)
C35 0.098(5) 0.062(4) 0.082(4) -0.013(3) 0.040(4) -0.024(4)
C36 0.096(4) 0.044(3) 0.055(3) -0.005(2) 0.035(3) -0.012(3)
C37 0.107(5) 0.043(3) 0.068(4) 0.002(3) 0.045(4) -0.003(3)
C38 0.123(6) 0.049(3) 0.065(4) 0.012(3) 0.037(4) 0.023(4)
C39 0.086(4) 0.052(3) 0.058(3) 0.002(3) 0.019(3) 0.011(3)
C40 0.078(4) 0.047(3) 0.040(3) -0.005(2) 0.021(2) -0.010(3)
C41 0.077(4) 0.056(3) 0.055(3) -0.003(2) 0.029(3) -0.008(3)
C42 0.109(5) 0.082(5) 0.071(4) -0.007(3) 0.055(4) -0.008(4)
C43 0.073(4) 0.070(4) 0.080(4) 0.002(3) 0.033(3) 0.013(3)
C44 0.084(4) 0.089(5) 0.079(4) -0.016(4) 0.042(3) -0.017(4)
C45 0.102(5) 0.069(4) 0.045(3) 0.007(3) -0.008(3) 0.002(4)
C46 0.129(6) 0.132(7) 0.080(5) 0.013(5) -0.036(4) 0.020(6)
C46' 0.129(6) 0.132(7) 0.080(5) 0.013(5) -0.036(4) 0.020(6)
C47 0.129(6) 0.132(7) 0.080(5) 0.013(5) -0.036(4) 0.020(6)
C47' 0.129(6) 0.132(7) 0.080(5) 0.013(5) -0.036(4) 0.020(6)
C48 0.129(6) 0.132(7) 0.080(5) 0.013(5) -0.036(4) 0.020(6)
C48' 0.129(6) 0.132(7) 0.080(5) 0.013(5) -0.036(4) 0.020(6)
C49 0.070(4) 0.192(9) 0.064(4) -0.012(5) 0.032(3) -0.018(5)
C50 0.118(6) 0.106(6) 0.086(5) -0.015(5) 0.047(4) 0.003(5)
C51 0.140(7) 0.094(6) 0.072(5) -0.023(4) 0.030(4) -0.010(5)
C52 0.081(4) 0.091(5) 0.051(3) 0.002(3) 0.008(3) -0.027(4)

loop_
_atom_type_symbol
_atom_type_description
_atom_type_scat_dispersion_real
_atom_type_scat_dispersion_imag
_atom_type_scat_source
C C 0.0033 0.0016 'International Tables Vol C Tables 4.2.6.8 and 6.1.1.4'
H H 0.0000 0.0000 'International Tables Vol C Tables 4.2.6.8 and 6.1.1.4'
N N 0.0061 0.0033 'International Tables Vol C Tables 4.2.6.8 and 6.1.1.4'
O O 0.0106 0.0060 'International Tables Vol C Tables 4.2.6.8 and 6.1.1.4'
Y Y -2.7962 3.5667 'International Tables Vol C Tables 4.2.6.8 and 6.1.1.4'

loop_
_geom_angle_atom_site_label_1
_geom_angle_atom_site_label_2
_geom_angle_atom_site_label_3
_geom_angle
O2 Y1 O1 99.43(14)
O2 Y1 N3 77.64(13)
O1 Y1 N3 152.38(16)
O2 Y1 N2 80.21(13)
O1 Y1 N2 139.40(14)
N3 Y1 N2 67.76(14)
O2 Y1 O3 162.37(14)
O1 Y1 O3 96.65(14)
N3 Y1 O3 91.35(14)
N2 Y1 O3 82.90(14)
O2 Y1 N4 107.65(13)
O1 Y1 N4 89.61(15)
N3 Y1 N4 65.87(15)
N2 Y1 N4 129.59(14)
O3 Y1 N4 79.54(14)
O2 Y1 N1 99.76(13)
O1 Y1 N1 74.46(14)
N3 Y1 N1 133.15(14)
N2 Y1 N1 65.76(14)
O3 Y1 N1 77.63(13)
N4 Y1 N1 150.26(13)
C1 O1 Y1 138.5(4)
C25 O2 Y1 137.9(3)
C52 O3 C49 109.9(5)
C52 O3 Y1 129.5(3)
C49 O3 Y1 120.1(4)
C53 O4 C56 114.9(17)
C7 N1 C8 117.0(4)
C7 N1 Y1 125.1(3)
C8 N1 Y1 116.5(3)
C15 N2 C16 120.3(4)
C15 N2 Y1 117.8(3)
C16 N2 Y1 121.8(3)
C32 N3 C31 120.1(4)
C32 N3 Y1 123.9(3)
C31 N3 Y1 111.9(3)
C39 N4 C40 117.8(5)
C39 N4 Y1 124.9(4)
C40 N4 Y1 117.3(3)
O1 C1 C6 120.9(5)
O1 C1 C2 122.1(5)
C6 C1 C2 117.0(5)
C3 C2 C1 118.3(6)
C3 C2 C17 121.3(6)
C1 C2 C17 120.4(6)
C4 C3 C2 125.1(6)
C4 C3 H3 117.5
C2 C3 H3 117.5
C3 C4 C5 117.5(6)
C3 C4 C21 123.1(7)
C5 C4 C21 119.3(8)
C4 C5 C6 121.1(7)
C4 C5 H5 119.5
C6 C5 H5 119.5
C5 C6 C7 114.8(6)
C5 C6 C1 120.9(5)
C7 C6 C1 124.3(5)
N1 C7 C6 129.3(5)
N1 C7 H7 115.4
C6 C7 H7 115.4
C9 C8 C16 119.4(5)
C9 C8 N1 125.3(5)
C16 C8 N1 115.3(4)
C8 C9 C10 118.7(6)
C8 C9 H9 120.7
C10 C9 H9 120.7
C11 C10 C9 122.6(6)
C11 C10 H10 118.7
C9 C10 H10 118.7
C10 C11 C12 119.1(5)
C10 C11 H11 120.4
C12 C11 H11 120.4
C11 C12 C16 119.5(5)
C11 C12 C13 125.0(5)
C16 C12 C13 115.5(5)
C14 C13 C12 121.2(5)
C14 C13 H13 119.4
C12 C13 H13 119.4
C13 C14 C15 119.4(5)
C13 C14 H14 120.3
C15 C14 H14 120.3
N2 C15 C14 121.0(5)
N2 C15 C31 115.8(4)
C14 C15 C31 123.2(5)
N2 C16 C12 122.4(5)
N2 C16 C8 117.2(4)
C12 C16 C8 120.3(5)
C20 C17 C18 108.9(7)
C20 C17 C19 110.8(7)
C18 C17 C19 105.7(6)
C20 C17 C2 109.5(6)
C18 C17 C2 111.2(6)
C19 C17 C2 110.8(6)
C17 C18 H18A 109.5
C17 C18 H18B 109.5
H18A C18 H18B 109.5
C17 C18 H18C 109.5
H18A C18 H18C 109.5
H18B C18 H18C 109.5
C17 C19 H19A 109.5
C17 C19 H19B 109.5
H19A C19 H19B 109.5
C17 C19 H19C 109.5
H19A C19 H19C 109.5
H19B C19 H19C 109.5
C17 C20 H20A 109.5
C17 C20 H20B 109.5
H20A C20 H20B 109.5
C17 C20 H20C 109.5
H20A C20 H20C 109.5
H20B C20 H20C 109.5
C23 C21 C22 111.9(8)
C23 C21 C24 104.3(8)
C22 C21 C24 110.9(11)
C23 C21 C4 109.5(9)
C22 C21 C4 110.5(7)
C24 C21 C4 109.5(7)
C21 C22 H22A 109.5
C21 C22 H22B 109.5
H22A C22 H22B 109.5
C21 C22 H22C 109.5
H22A C22 H22C 109.5
H22B C22 H22C 109.5
C21 C23 H23A 109.5
C21 C23 H23B 109.5
H23A C23 H23B 109.5
C21 C23 H23C 109.5
H23A C23 H23C 109.5
H23B C23 H23C 109.5
C21 C24 H24A 109.5
C21 C24 H24B 109.5
H24A C24 H24B 109.5
C21 C24 H24C 109.5
H24A C24 H24C 109.5
H24B C24 H24C 109.5
O2 C25 C30 122.0(4)
O2 C25 C26 119.4(5)
C30 C25 C26 118.6(5)
C27 C26 C25 117.3(5)
C27 C26 C41 122.3(5)
C25 C26 C41 120.4(5)
C28 C27 C26 124.8(5)
C28 C27 H27 117.6
C26 C27 H27 117.6
C29 C28 C27 116.0(5)
C29 C28 C45 122.4(6)
C27 C28 C45 121.7(5)
C28 C29 C30 123.3(5)
C28 C29 H29 118.4
C30 C29 H29 118.4
C29 C30 C25 119.9(5)
C29 C30 C31 119.0(5)
C25 C30 C31 121.0(4)
N3 C31 C15 108.2(4)
N3 C31 C30 113.0(4)
C15 C31 C30 109.3(4)
N3 C31 H31 108.7
C15 C31 H31 108.7
C30 C31 H31 108.7
N3 C32 C33 128.2(5)
N3 C32 C40 115.2(5)
C33 C32 C40 116.6(5)
C32 C33 C34 121.3(6)
C32 C33 H33 119.3
C34 C33 H33 119.3
C35 C34 C33 123.4(6)
C35 C34 H34 118.3
C33 C34 H34 118.3
C34 C35 C36 119.5(6)
C34 C35 H35 120.2
C36 C35 H35 120.2
C37 C36 C35 124.6(6)
C37 C36 C40 117.0(6)
C35 C36 C40 118.3(6)
C38 C37 C36 120.3(6)
C38 C37 H37 119.9
C36 C37 H37 119.9
C37 C38 C39 119.3(6)
C37 C38 H38 120.4
C39 C38 H38 120.4
N4 C39 C38 123.3(7)
N4 C39 H39 118.4
C38 C39 H39 118.4
N4 C40 C36 122.4(5)
N4 C40 C32 116.8(5)
C36 C40 C32 120.8(5)
C44 C41 C43 111.0(6)
C44 C41 C26 110.5(5)
C43 C41 C26 109.3(4)
C44 C41 C42 106.4(5)
C43 C41 C42 108.4(5)
C26 C41 C42 111.1(5)
C41 C42 H42A 109.5
C41 C42 H42B 109.5
H42A C42 H42B 109.5
C41 C42 H42C 109.5
H42A C42 H42C 109.5
H42B C42 H42C 109.5
C41 C43 H43A 109.5
C41 C43 H43B 109.5
H43A C43 H43B 109.5
C41 C43 H43C 109.5
H43A C43 H43C 109.5
H43B C43 H43C 109.5
C41 C44 H44A 109.5
C41 C44 H44B 109.5
H44A C44 H44B 109.5
C41 C44 H44C 109.5
H44A C44 H44C 109.5
H44B C44 H44C 109.5
C48' C45 C47 127.4(12)
C48' C45 C28 117.4(9)
C47 C45 C28 112.3(8)
C48' C45 C48 59.7(11)
C47 C45 C48 121.1(12)
C28 C45 C48 105.9(8)
C48' C45 C46' 105.8(13)
C47 C45 C46' 40.0(10)
C28 C45 C46' 108.2(7)
C48 C45 C46' 145.8(9)
C48' C45 C46 42.1(11)
C47 C45 C46 107.9(13)
C28 C45 C46 106.6(7)
C48 C45 C46 101.8(12)
C46' C45 C46 71.4(13)
C48' C45 C47' 115.5(11)
C47 C45 C47' 56.4(11)
C28 C45 C47' 111.7(7)
C48 C45 C47' 68.8(12)
C46' C45 C47' 95.4(12)
C46 C45 C47' 141.8(9)
C45 C46 H46A 109.5
C45 C46 H46B 109.5
C45 C46 H46C 109.5
C45 C46' H46D 109.5
C45 C46' H46E 109.5
H46D C46' H46E 109.5
C45 C46' H46F 109.5
H46D C46' H46F 109.5
H46E C46' H46F 109.5
C45 C47 H47A 109.5
C45 C47 H47B 109.5
C45 C47 H47C 109.5
C45 C47' H47D 109.5
C45 C47' H47E 109.5
H47D C47' H47E 109.5
C45 C47' H47F 109.5
H47D C47' H47F 109.5
H47E C47' H47F 109.5
C45 C48 H48A 109.5
C45 C48 H48B 109.5
C45 C48 H48C 109.5
C45 C48' H48D 109.5
C45 C48' H48E 109.5
H48D C48' H48E 109.5
C45 C48' H48F 109.5
H48D C48' H48F 109.5
H48E C48' H48F 109.5
O3 C49 C50 107.2(6)
O3 C49 H49A 110.3
C50 C49 H49A 110.3
O3 C49 H49B 110.3
C50 C49 H49B 110.3
H49A C49 H49B 108.5
C49 C50 C51 103.2(6)
C49 C50 H50A 111.1
C51 C50 H50A 111.1
C49 C50 H50B 111.1
C51 C50 H50B 111.1
H50A C50 H50B 109.1
C52 C51 C50 101.9(6)
C52 C51 H51A 111.4
C50 C51 H51A 111.4
C52 C51 H51B 111.4
C50 C51 H51B 111.4
H51A C51 H51B 109.2
O3 C52 C51 105.1(6)
O3 C52 H52A 110.7
C51 C52 H52A 110.7
O3 C52 H52B 110.7
C51 C52 H52B 110.7
H52A C52 H52B 108.8
O4 C53 C54 101.9(17)
O4 C53 H53A 111.4
C54 C53 H53A 111.4
O4 C53 H53B 111.4
C54 C53 H53B 111.4
H53A C53 H53B 109.2
C53 C54 C55 102.0(17)
C53 C54 H54A 111.4
C55 C54 H54A 111.4
C53 C54 H54B 111.4
C55 C54 H54B 111.4
H54A C54 H54B 109.2
C56 C55 C54 103.8(18)
C56 C55 H55A 111.0
C54 C55 H55A 111.0
C56 C55 H55B 111.0
C54 C55 H55B 111.0
H55A C55 H55B 109.0
O4 C56 C55 99.5(17)
O4 C56 H56A 111.9
C55 C56 H56A 111.9
O4 C56 H56B 111.9
C55 C56 H56B 111.9
H56A C56 H56B 109.6

loop_
_geom_bond_atom_site_label_1
_geom_bond_atom_site_label_2
_geom_bond_distance
Y1 O2 2.145(4)
Y1 O1 2.222(3)
Y1 N3 2.350(4)
Y1 N2 2.414(4)
Y1 O3 2.426(4)
Y1 N4 2.502(4)
Y1 N1 2.504(4)
O1 C1 1.299(7)
O2 C25 1.337(6)
O3 C52 1.429(7)
O3 C49 1.430(8)
O4 C53 1.409(15)
O4 C56 1.421(14)
N1 C7 1.284(6)
N1 C8 1.438(6)
N2 C15 1.314(6)
N2 C16 1.372(6)
N3 C32 1.347(7)
N3 C31 1.459(7)
N4 C39 1.343(7)
N4 C40 1.360(7)
C1 C6 1.441(8)
C1 C2 1.442(8)
C2 C3 1.402(9)
C2 C17 1.549(10)
C3 C4 1.379(11)
C3 H3 0.9400
C4 C5 1.386(9)
C4 C21 1.564(11)
C5 C6 1.423(8)
C5 H5 0.9400
C6 C7 1.434(8)
C7 H7 0.9400
C8 C9 1.375(7)
C8 C16 1.425(7)
C9 C10 1.433(9)
C9 H9 0.9400
C10 C11 1.360(9)
C10 H10 0.9400
C11 C12 1.406(8)
C11 H11 0.9400
C12 C16 1.412(7)
C12 C13 1.418(8)
C13 C14 1.364(8)
C13 H13 0.9400
C14 C15 1.415(7)
C14 H14 0.9400
C15 C31 1.511(8)
C17 C20 1.505(12)
C17 C18 1.539(9)
C17 C19 1.547(9)
C18 H18A 0.9700
C18 H18B 0.9700
C18 H18C 0.9700
C19 H19A 0.9700
C19 H19B 0.9700
C19 H19C 0.9700
C20 H20A 0.9700
C20 H20B 0.9700
C20 H20C 0.9700
C21 C23 1.537(15)
C21 C22 1.551(14)
C21 C24 1.558(12)
C22 H22A 0.9700
C22 H22B 0.9700
C22 H22C 0.9700
C23 H23A 0.9700
C23 H23B 0.9700
C23 H23C 0.9700
C24 H24A 0.9700
C24 H24B 0.9700
C24 H24C 0.9700
C25 C30 1.413(7)
C25 C26 1.436(7)
C26 C27 1.405(8)
C26 C41 1.540(8)
C27 C28 1.387(8)
C27 H27 0.9400
C28 C29 1.383(8)
C28 C45 1.531(8)
C29 C30 1.395(7)
C29 H29 0.9400
C30 C31 1.536(7)
C31 H31 0.9900
C32 C33 1.391(8)
C32 C40 1.453(8)
C33 C34 1.396(9)
C33 H33 0.9400
C34 C35 1.335(10)
C34 H34 0.9400
C35 C36 1.430(9)
C35 H35 0.9400
C36 C37 1.398(9)
C36 C40 1.431(7)
C37 C38 1.368(10)
C37 H37 0.9400
C38 C39 1.389(9)
C38 H38 0.9400
C39 H39 0.9400
C41 C44 1.521(9)
C41 C43 1.529(8)
C41 C42 1.543(8)
C42 H42A 0.9700
C42 H42B 0.9700
C42 H42C 0.9700
C43 H43A 0.9700
C43 H43B 0.9700
C43 H43C 0.9700
C44 H44A 0.9700
C44 H44B 0.9700
C44 H44C 0.9700
C45 C48' 1.51(2)
C45 C47 1.510(16)
C45 C48 1.53(2)
C45 C46' 1.536(16)
C45 C46 1.547(15)
C45 C47' 1.551(15)
C46 H46A 0.9700
C46 H46B 0.9700
C46 H46C 0.9700
C46' H46D 0.9700
C46' H46E 0.9700
C46' H46F 0.9700
C47 H47A 0.9700
C47 H47B 0.9700
C47 H47C 0.9700
C47' H47D 0.9700
C47' H47E 0.9700
C47' H47F 0.9700
C48 H48A 0.9700
C48 H48B 0.9700
C48 H48C 0.9700
C48' H48D 0.9700
C48' H48E 0.9700
C48' H48F 0.9700
C49 C50 1.480(9)
C49 H49A 0.9800
C49 H49B 0.9800
C50 C51 1.519(11)
C50 H50A 0.9800
C50 H50B 0.9800
C51 C52 1.519(10)
C51 H51A 0.9800
C51 H51B 0.9800
C52 H52A 0.9800
C52 H52B 0.9800
C53 C54 1.479(15)
C53 H53A 0.9800
C53 H53B 0.9800
C54 C55 1.479(15)
C54 H54A 0.9800
C54 H54B 0.9800
C55 C56 1.478(16)
C55 H55A 0.9800
C55 H55B 0.9800
C56 H56A 0.9800
C56 H56B 0.9800

loop_
_geom_torsion_atom_site_label_1
_geom_torsion_atom_site_label_2
_geom_torsion_atom_site_label_3
_geom_torsion_atom_site_label_4
_geom_torsion
O2 Y1 O1 C1 -65.9(5)
N3 Y1 O1 C1 -147.3(5)
N2 Y1 O1 C1 20.0(6)
O3 Y1 O1 C1 106.8(5)
N4 Y1 O1 C1 -173.8(5)
N1 Y1 O1 C1 31.7(5)
O1 Y1 O2 C25 -167.7(4)
N3 Y1 O2 C25 -15.6(4)
N2 Y1 O2 C25 53.5(5)
O3 Y1 O2 C25 36.8(7)
N4 Y1 O2 C25 -75.0(5)
N1 Y1 O2 C25 116.6(5)
O2 Y1 O3 C52 124.9(6)
O1 Y1 O3 C52 -30.9(5)
N3 Y1 O3 C52 175.6(5)
N2 Y1 O3 C52 108.2(5)
N4 Y1 O3 C52 -119.2(5)
N1 Y1 O3 C52 41.6(5)
O2 Y1 O3 C49 -46.1(8)
O1 Y1 O3 C49 158.2(6)
N3 Y1 O3 C49 4.7(6)
N2 Y1 O3 C49 -62.7(6)
N4 Y1 O3 C49 69.8(6)
N1 Y1 O3 C49 -129.4(6)
O2 Y1 N1 C7 75.3(4)
O1 Y1 N1 C7 -21.9(4)
N3 Y1 N1 C7 157.4(4)
N2 Y1 N1 C7 149.8(4)
O3 Y1 N1 C7 -122.5(4)
N4 Y1 N1 C7 -81.8(5)
O2 Y1 N1 C8 -90.7(3)
O1 Y1 N1 C8 172.1(3)
N3 Y1 N1 C8 -8.5(4)
N2 Y1 N1 C8 -16.2(3)
O3 Y1 N1 C8 71.5(3)
N4 Y1 N1 C8 112.2(4)
O2 Y1 N2 C15 -64.3(3)
O1 Y1 N2 C15 -157.4(3)
N3 Y1 N2 C15 16.3(3)
O3 Y1 N2 C15 110.7(3)
N4 Y1 N2 C15 40.6(4)
N1 Y1 N2 C15 -169.7(4)
O2 Y1 N2 C16 119.1(4)
O1 Y1 N2 C16 26.0(4)
N3 Y1 N2 C16 -160.3(4)
O3 Y1 N2 C16 -65.9(3)
N4 Y1 N2 C16 -136.0(3)
N1 Y1 N2 C16 13.7(3)
O2 Y1 N3 C32 -106.7(4)
O1 Y1 N3 C32 -19.9(5)
N2 Y1 N3 C32 169.0(4)
O3 Y1 N3 C32 87.2(4)
N4 Y1 N3 C32 9.3(3)
N1 Y1 N3 C32 161.5(3)
O2 Y1 N3 C31 50.2(3)
O1 Y1 N3 C31 136.9(4)
N2 Y1 N3 C31 -34.2(3)
O3 Y1 N3 C31 -115.9(3)
N4 Y1 N3 C31 166.2(3)
N1 Y1 N3 C31 -41.7(4)
O2 Y1 N4 C39 -116.3(4)
O1 Y1 N4 C39 -16.5(4)
N3 Y1 N4 C39 176.6(4)
N2 Y1 N4 C39 151.9(4)
O3 Y1 N4 C39 80.3(4)
N1 Y1 N4 C39 40.0(5)
O2 Y1 N4 C40 60.9(4)
O1 Y1 N4 C40 160.6(4)
N3 Y1 N4 C40 -6.3(3)
N2 Y1 N4 C40 -30.9(4)
O3 Y1 N4 C40 -102.5(4)
N1 Y1 N4 C40 -142.9(3)
Y1 O1 C1 C6 -28.1(9)
Y1 O1 C1 C2 152.6(4)
O1 C1 C2 C3 176.4(6)
C6 C1 C2 C3 -2.9(9)
O1 C1 C2 C17 0.2(9)
C6 C1 C2 C17 -179.2(5)
C1 C2 C3 C4 0.8(11)
C17 C2 C3 C4 177.0(7)
C2 C3 C4 C5 3.0(12)
C2 C3 C4 C21 -173.3(7)
C3 C4 C5 C6 -4.5(11)
C21 C4 C5 C6 172.0(7)
C4 C5 C6 C7 -177.1(6)
C4 C5 C6 C1 2.4(10)
O1 C1 C6 C5 -177.9(6)
C2 C1 C6 C5 1.4(9)
O1 C1 C6 C7 1.5(9)
C2 C1 C6 C7 -179.1(5)
C8 N1 C7 C6 -179.6(5)
Y1 N1 C7 C6 14.5(8)
C5 C6 C7 N1 -178.9(6)
C1 C6 C7 N1 1.6(10)
C7 N1 C8 C9 30.0(7)
Y1 N1 C8 C9 -162.9(4)
C7 N1 C8 C16 -148.9(5)
Y1 N1 C8 C16 18.2(5)
C16 C8 C9 C10 5.4(8)
N1 C8 C9 C10 -173.5(5)
C8 C9 C10 C11 -0.9(9)
C9 C10 C11 C12 -1.2(9)
C10 C11 C12 C16 -1.3(8)
C10 C11 C12 C13 179.3(5)
C11 C12 C13 C14 -179.7(5)
C16 C12 C13 C14 0.9(7)
C12 C13 C14 C15 -3.4(8)
C16 N2 C15 C14 0.7(7)
Y1 N2 C15 C14 -176.0(3)
C16 N2 C15 C31 -179.2(4)
Y1 N2 C15 C31 4.1(5)
C13 C14 C15 N2 2.7(8)
C13 C14 C15 C31 -177.5(5)
C15 N2 C16 C12 -3.4(7)
Y1 N2 C16 C12 173.1(3)
C15 N2 C16 C8 174.0(4)
Y1 N2 C16 C8 -9.5(6)
C11 C12 C16 N2 -176.9(5)
C13 C12 C16 N2 2.6(7)
C11 C12 C16 C8 5.8(7)
C13 C12 C16 C8 -174.7(4)
C9 C8 C16 N2 174.6(4)
N1 C8 C16 N2 -6.4(6)
C9 C8 C16 C12 -7.9(7)
N1 C8 C16 C12 171.1(4)
C3 C2 C17 C20 -109.3(7)
C1 C2 C17 C20 66.8(7)
C3 C2 C17 C18 11.0(9)
C1 C2 C17 C18 -172.9(6)
C3 C2 C17 C19 128.2(7)
C1 C2 C17 C19 -55.7(9)
C3 C4 C21 C23 -28.0(12)
C5 C4 C21 C23 155.8(8)
C3 C4 C21 C22 -151.8(9)
C5 C4 C21 C22 32.0(12)
C3 C4 C21 C24 85.8(11)
C5 C4 C21 C24 -90.4(10)
Y1 O2 C25 C30 -5.1(8)
Y1 O2 C25 C26 174.4(3)
O2 C25 C26 C27 -178.5(4)
C30 C25 C26 C27 1.0(7)
O2 C25 C26 C41 0.9(7)
C30 C25 C26 C41 -179.6(5)
C25 C26 C27 C28 0.9(8)
C41 C26 C27 C28 -178.5(5)
C26 C27 C28 C29 -1.9(8)
C26 C27 C28 C45 177.8(5)
C27 C28 C29 C30 1.0(8)
C45 C28 C29 C30 -178.6(5)
C28 C29 C30 C25 0.8(8)
C28 C29 C30 C31 -178.8(5)
O2 C25 C30 C29 177.7(5)
C26 C25 C30 C29 -1.8(7)
O2 C25 C30 C31 -2.7(8)
C26 C25 C30 C31 177.8(5)
C32 N3 C31 C15 -154.2(4)
Y1 N3 C31 C15 48.0(4)
C32 N3 C31 C30 84.6(5)
Y1 N3 C31 C30 -73.2(5)
N2 C15 C31 N3 -34.0(5)
C14 C15 C31 N3 146.1(5)
N2 C15 C31 C30 89.5(5)
C14 C15 C31 C30 -90.4(6)
C29 C30 C31 N3 -134.2(5)
C25 C30 C31 N3 46.1(7)
C29 C30 C31 C15 105.1(5)
C25 C30 C31 C15 -74.5(6)
C31 N3 C32 C33 14.2(8)
Y1 N3 C32 C33 169.3(4)
C31 N3 C32 C40 -166.1(4)
Y1 N3 C32 C40 -11.0(6)
N3 C32 C33 C34 177.0(5)
C40 C32 C33 C34 -2.6(8)
C32 C33 C34 C35 0.6(10)
C33 C34 C35 C36 0.6(10)
C34 C35 C36 C37 178.4(6)
C34 C35 C36 C40 0.3(8)
C35 C36 C37 C38 -177.8(6)
C40 C36 C37 C38 0.4(8)
C36 C37 C38 C39 0.1(9)
C40 N4 C39 C38 -0.7(8)
Y1 N4 C39 C38 176.4(4)
C37 C38 C39 N4 0.1(9)
C39 N4 C40 C36 1.3(7)
Y1 N4 C40 C36 -176.1(4)
C39 N4 C40 C32 -179.1(4)
Y1 N4 C40 C32 3.5(6)
C37 C36 C40 N4 -1.1(7)
C35 C36 C40 N4 177.2(5)
C37 C36 C40 C32 179.3(5)
C35 C36 C40 C32 -2.4(7)
N3 C32 C40 N4 4.2(6)
C33 C32 C40 N4 -176.1(4)
N3 C32 C40 C36 -176.2(4)
C33 C32 C40 C36 3.5(7)
C27 C26 C41 C44 -121.7(6)
C25 C26 C41 C44 58.9(7)
C27 C26 C41 C43 115.8(6)
C25 C26 C41 C43 -63.6(6)
C27 C26 C41 C42 -3.9(7)
C25 C26 C41 C42 176.8(5)
C29 C28 C45 C48' 179.5(11)
C27 C28 C45 C48' -0.1(13)
C29 C28 C45 C47 17.4(13)
C27 C28 C45 C47 -162.2(11)
C29 C28 C45 C48 -116.8(11)
C27 C28 C45 C48 63.5(11)
C29 C28 C45 C46' 59.9(12)
C27 C28 C45 C46' -119.7(11)
C29 C28 C45 C46 135.3(11)
C27 C28 C45 C46 -44.3(12)
C29 C28 C45 C47' -43.8(12)
C27 C28 C45 C47' 136.5(11)
C52 O3 C49 C50 5.9(9)
Y1 O3 C49 C50 178.6(5)
O3 C49 C50 C51 -25.9(10)
C49 C50 C51 C52 34.7(9)
C49 O3 C52 C51 16.7(8)
Y1 O3 C52 C51 -155.1(5)
C50 C51 C52 O3 -31.7(8)
C56 O4 C53 C54 9(3)
O4 C53 C54 C55 -31(2)
C53 C54 C55 C56 43(2)
C53 O4 C56 C55 17(3)
C54 C55 C56 O4 -36(2)
